data_1531658
loop_
_publ_author_name
'Kim, M.S.'
'Lah, S.M.'
'Kim, H.K.'

_publ_section_title
;
 Crystal structure of Ca1.29 Bi0.14 V O4
;
_journal_name_full 'Bulletin of the Korean Chemical Society'
_journal_page_first 98
_journal_page_last 102
_journal_volume 23
_journal_year 2002
_chemical_formula_sum 'Bi0.14 Ca1.29 O4 V'
_chemical_name_systematic '(Ca1.29 Bi0.14) V O4'
_space_group_IT_number 161
_symmetry_space_group_name_Hall 'R 3 -2"c'
_symmetry_space_group_name_H-M 'R 3 c :H'
_cell_angle_alpha 90
_cell_angle_beta 90
_cell_angle_gamma 120
_cell_formula_units_Z 42
_cell_length_a 10.857
_cell_length_b 10.857
_cell_length_c 38.063
_cell_volume 3885.557
_citation_journal_id_ASTM BKCSDE
_cod_data_source_file Kim_BKCSDE_2002_215.cif
_cod_data_source_block Bi0.14Ca1.29O4V1
_cod_original_cell_volume 3885.558
_cod_original_formula_sum 'Bi0.14 Ca1.29 O4 V1'
_cod_database_code 1531658

loop_
_symmetry_equiv_pos_as_xyz
x,y,z
-y,x-y,z
-x+y,-x,z
-y,-x,z+1/2
x,x-y,z+1/2
-x+y,y,z+1/2
x+2/3,y+1/3,z+1/3
-y+2/3,x-y+1/3,z+1/3
-x+y+2/3,-x+1/3,z+1/3
-y+2/3,-x+1/3,z+5/6
x+2/3,x-y+1/3,z+5/6
-x+y+2/3,y+1/3,z+5/6
x+1/3,y+2/3,z+2/3
-y+1/3,x-y+2/3,z+2/3
-x+y+1/3,-x+2/3,z+2/3
-y+1/3,-x+2/3,z+7/6
x+1/3,x-y+2/3,z+7/6
-x+y+1/3,y+2/3,z+7/6

loop_
_atom_site_label
_atom_site_type_symbol
_atom_site_fract_x
_atom_site_fract_y
_atom_site_fract_z
_atom_site_occupancy
_atom_site_U_iso_or_equiv
O2 O-2 0.2196 0.9804 0.0795 1 0.0
V1 V+5 0.1382 0.8188 0.0991 1 0.0
O10 O-2 0.6667 0.3333 -0.0138 1 0.0
Bi2 Bi+3 0.8613 0.7242 0.0341 0.1089 0.0
O8 O-2 0.3321 0.8968 0.0102 1 0.0
Bi3 Bi+3 -0.0624 0.4778 -0.0257 0.1089 0.0
O7 O-2 0.0441 0.6534 0.0196 1 0.0
Ca3 Ca+2 -0.0624 0.4778 -0.0257 0.8922 0.0
O9 O-2 0.8226 0.3431 0.0427 1 0.0
Ca4 Ca+2 0.3333 0.6667 0.1311 1 0.0
Bi1 Bi+3 0.0523 0.5096 0.0636 0.1089 0.0
Ca1 Ca+2 0.0523 0.5096 0.0636 0.8922 0.0
V3 V+5 0.6667 0.3333 0.0303 1 0.0
O1 O-2 0.1402 0.8466 0.1426 1 0.0
O4 O-2 -0.0328 0.7076 0.0872 1 0.0
O5 O-2 0.1363 0.7571 -0.0457 1 0.0
Ca2 Ca+2 0.8613 0.7242 0.0341 0.8922 0.0
O3 O-2 0.2356 0.7401 0.0872 1 0.0
O6 O-2 0.0894 0.9145 0.0063 1 0.0
V2 V+5 0.1592 0.8068 -0.0029 1 0.0
